data_7240077
loop_
_publ_author_name
'Kang, Kaijin'
'Meng, Xianghe'
'Liang, Fei'
'Tang, Jian'
'Zeng, Tixian'
'Yin, Wenlong'
'Lin, Zheshuai'
'Xia, Mingjun'

_publ_section_title
;
 Hydroisocyanurates X2Y(H2C3N3O3)4&#x2022;4H2O (X = K, Cs; Y = Zn, Cd)
 with large birefringence stemming from \p&#x2212;conjugated
 (H2C3N3O3)&#x2212; anions
;
_journal_name_full CrystEngComm
_journal_paper_doi 10.1039/D0CE00094A
_journal_year 2020
_chemical_formula_moiety '0.5(C24 H32 K4 N24 O32 Zn2)'
_chemical_formula_sum 'C12 H16 K2 N12 O16 Zn'
_chemical_formula_weight 727.94
_space_group_crystal_system monoclinic
_space_group_IT_number 12
_space_group_name_Hall '-C 2y'
_space_group_name_H-M_alt 'C 1 2/m 1'
_atom_sites_solution_hydrogens geom
_atom_sites_solution_primary direct
_atom_sites_solution_secondary difmap
_audit_creation_date 2020-01-14
_audit_creation_method
;
Olex2 1.2
(compiled 2018.05.29 svn.r3508 for OlexSys, GUI svn.r5506)
;
_audit_update_record
;
2020-01-17 deposited with the CCDC.	2020-03-02 downloaded from the CCDC.
;
_cell_angle_alpha 90.00
_cell_angle_beta 116.846(5)
_cell_angle_gamma 90.00
_cell_formula_units_Z 2
_cell_length_a 11.7653(6)
_cell_length_b 15.9132(8)
_cell_length_c 6.9886(3)
_cell_measurement_reflns_used 5021
_cell_measurement_temperature 293(2)
_cell_measurement_theta_max 26.3440
_cell_measurement_theta_min 3.2660
_cell_volume 1167.41(11)
_computing_molecular_graphics 'Olex2 (Dolomanov et al., 2009)'
_computing_publication_material 'Olex2 (Dolomanov et al., 2009)'
_computing_structure_refinement 'XL (Sheldrick, 2008)'
_computing_structure_solution 'SHELXS-97 (Sheldrick, 2008)'
_diffrn_ambient_temperature 293(2)
_diffrn_measured_fraction_theta_full 0.998
_diffrn_measured_fraction_theta_max 0.998
_diffrn_measurement_device_type 'XtaLAB Synergy, Dualflex, HyPix'
_diffrn_measurement_method '\f and \w scans'
_diffrn_radiation_monochromator graphite
_diffrn_radiation_type MoK\a
_diffrn_radiation_wavelength 0.71073
_diffrn_reflns_av_R_equivalents 0.0205
_diffrn_reflns_av_unetI/netI 0.0141
_diffrn_reflns_limit_h_max 14
_diffrn_reflns_limit_h_min -14
_diffrn_reflns_limit_k_max 19
_diffrn_reflns_limit_k_min -19
_diffrn_reflns_limit_l_max 8
_diffrn_reflns_limit_l_min -8
_diffrn_reflns_number 6563
_diffrn_reflns_theta_full 26.37
_diffrn_reflns_theta_max 26.37
_diffrn_reflns_theta_min 3.22
_diffrn_source 'fine-focus sealed tube'
_diffrn_standards_number 0
_exptl_absorpt_coefficient_mu 1.518
_exptl_absorpt_correction_type none
_exptl_crystal_colour colorless
_exptl_crystal_density_diffrn 2.071
_exptl_crystal_density_method 'not measured'
_exptl_crystal_description Prism
_exptl_crystal_F_000 736
_refine_diff_density_max 0.248
_refine_diff_density_min -0.320
_refine_diff_density_rms 0.058
_refine_ls_extinction_coef 0.0012(4)
_refine_ls_extinction_expression Fc^*^=kFc[1+0.001xFc^2^\l^3^/sin(2\q)]^-1/4^
_refine_ls_extinction_method SHELXL
_refine_ls_goodness_of_fit_ref 1.170
_refine_ls_hydrogen_treatment mixed
_refine_ls_matrix_type full
_refine_ls_number_parameters 116
_refine_ls_number_reflns 1239
_refine_ls_number_restraints 0
_refine_ls_restrained_S_all 1.170
_refine_ls_R_factor_all 0.0187
_refine_ls_R_factor_gt 0.0180
_refine_ls_shift/su_max 0.000
_refine_ls_shift/su_mean 0.000
_refine_ls_structure_factor_coef Fsqd
_refine_ls_weighting_details 'calc w=1/[\s^2^(Fo^2^)+(0.0326P)^2^+0.5161P] where P=(Fo^2^+2Fc^2^)/3'
_refine_ls_weighting_scheme calc
_refine_ls_wR_factor_gt 0.0567
_refine_ls_wR_factor_ref 0.0569
_reflns_number_gt 1183
_reflns_number_total 1239
_reflns_threshold_expression >2sigma(I)
_cod_data_source_file d0ce00094a2.cif
_cod_data_source_block k2zn
_cod_original_cell_volume 1167.41(10)
_cod_database_code 7240077
_olex2_refinement_description
;
1. Fixed Uiso
 At 1.2 times of:
  All N(H) groups
2.a Aromatic/amide H refined with riding coordinates:
 N3(H3), N4(H4A)
;
_olex2_submission_special_instructions 'No special instructions were received'

loop_
_space_group_symop_id
_space_group_symop_operation_xyz
1 'x, y, z'
2 '-x, y, -z'
3 'x+1/2, y+1/2, z'
4 '-x+1/2, y+1/2, -z'
5 '-x, -y, -z'
6 'x, -y, z'
7 '-x+1/2, -y+1/2, -z'
8 'x+1/2, -y+1/2, z'

loop_
_atom_site_label
_atom_site_type_symbol
_atom_site_fract_x
_atom_site_fract_y
_atom_site_fract_z
_atom_site_U_iso_or_equiv
_atom_site_adp_type
_atom_site_occupancy
_atom_site_calc_flag
_atom_site_disorder_assembly
_atom_site_disorder_group
_atom_site_site_symmetry_order
_atom_site_refinement_flags_posn
_atom_site_refinement_flags_adp
_atom_site_refinement_flags_occupancy
K1 K 0.14468(4) 0.5000 0.36744(8) 0.02648(14) Uani 1 d . . 2 S T P
Zn1 Zn 0.5000 0.5000 0.5000 0.01620(13) Uani 1 d . . 4 S T P
C1 C 0.60344(12) 0.68103(8) 0.5147(2) 0.0145(3) Uani 1 d . . 1 . . .
C2 C 0.39950(12) 0.31564(9) -0.0062(2) 0.0156(3) Uani 1 d . . 1 . . .
C3 C 0.5000 0.81520(12) 0.5000 0.0179(4) Uani 1 d . . 2 S T P
C4 C 0.5000 0.18206(12) 0.0000 0.0185(4) Uani 1 d . . 2 S T P
O1 O 0.70084(9) 0.64674(6) 0.52930(17) 0.0214(2) Uani 1 d . . 1 . . .
O2 O 0.40768(14) 0.5000 0.7050(2) 0.0213(3) Uani 1 d . . 2 S T P
O3 O 0.30478(9) 0.35178(6) -0.01044(17) 0.0226(2) Uani 1 d . . 1 . . .
O4 O 0.32386(14) 0.5000 0.2095(2) 0.0214(3) Uani 1 d . . 2 S T P
O5 O 0.5000 0.89196(9) 0.5000 0.0283(4) Uani 1 d . . 2 S T P
O6 O 0.5000 0.10529(9) 0.0000 0.0288(4) Uani 1 d . . 2 S T P
N1 N 0.5000 0.63749(10) 0.5000 0.0148(3) Uani 1 d . . 2 S T P
N2 N 0.5000 0.35885(10) 0.0000 0.0171(3) Uani 1 d . . 2 S T P
N3 N 0.59967(10) 0.76810(7) 0.51125(19) 0.0181(3) Uani 1 d . . 1 . . .
H3 H 0.6649 0.7943 0.5166 0.022 Uiso 1 calc . . 1 R . .
N4 N 0.40082(10) 0.22897(7) -0.00735(19) 0.0187(3) Uani 1 d . . 1 . . .
H4A H 0.3353 0.2029 -0.0130 0.022 Uiso 1 calc . . 1 R . .
H2 H 0.4251(19) 0.4559(13) 0.779(3) 0.039(5) Uiso 1 d . . 1 . . .
H4 H 0.319(2) 0.4587(13) 0.134(4) 0.055(7) Uiso 1 d . . 1 . . .

loop_
_atom_site_aniso_label
_atom_site_aniso_U_11
_atom_site_aniso_U_22
_atom_site_aniso_U_33
_atom_site_aniso_U_23
_atom_site_aniso_U_13
_atom_site_aniso_U_12
K1 0.0250(3) 0.0176(2) 0.0415(3) 0.000 0.0192(2) 0.000
Zn1 0.01580(18) 0.01286(18) 0.02137(19) 0.000 0.00965(13) 0.000
C1 0.0156(6) 0.0134(6) 0.0149(6) -0.0009(5) 0.0073(5) -0.0006(5)
C2 0.0164(6) 0.0158(7) 0.0144(6) -0.0018(5) 0.0067(5) -0.0004(5)
C3 0.0179(9) 0.0147(9) 0.0228(10) 0.000 0.0107(8) 0.000
C4 0.0183(9) 0.0163(9) 0.0206(9) 0.000 0.0086(8) 0.000
O1 0.0154(5) 0.0155(5) 0.0370(6) -0.0003(4) 0.0151(4) 0.0009(4)
O2 0.0282(8) 0.0138(7) 0.0253(7) 0.000 0.0151(6) 0.000
O3 0.0170(5) 0.0188(5) 0.0361(6) -0.0040(4) 0.0155(5) 0.0001(4)
O4 0.0239(7) 0.0146(7) 0.0248(7) 0.000 0.0101(6) 0.000
O5 0.0284(8) 0.0118(7) 0.0523(10) 0.000 0.0248(7) 0.000
O6 0.0285(8) 0.0135(7) 0.0470(9) 0.000 0.0194(7) 0.000
N1 0.0125(7) 0.0123(7) 0.0212(8) 0.000 0.0091(6) 0.000
N2 0.0156(7) 0.0140(8) 0.0236(8) 0.000 0.0107(6) 0.000
N3 0.0144(5) 0.0126(6) 0.0312(7) -0.0009(4) 0.0138(5) -0.0024(4)
N4 0.0152(6) 0.0148(6) 0.0293(7) -0.0014(5) 0.0128(5) -0.0029(4)

loop_
_atom_type_symbol
_atom_type_description
_atom_type_scat_dispersion_real
_atom_type_scat_dispersion_imag
_atom_type_scat_source
C C 0.0033 0.0016 'International Tables Vol C Tables 4.2.6.8 and 6.1.1.4'
H H 0.0000 0.0000 'International Tables Vol C Tables 4.2.6.8 and 6.1.1.4'
K K 0.2009 0.2494 'International Tables Vol C Tables 4.2.6.8 and 6.1.1.4'
N N 0.0061 0.0033 'International Tables Vol C Tables 4.2.6.8 and 6.1.1.4'
O O 0.0106 0.0060 'International Tables Vol C Tables 4.2.6.8 and 6.1.1.4'
Zn Zn 0.2839 1.4301 'International Tables Vol C Tables 4.2.6.8 and 6.1.1.4'

loop_
_geom_angle_atom_site_label_1
_geom_angle_atom_site_label_2
_geom_angle_atom_site_label_3
_geom_angle
_geom_angle_site_symmetry_1
_geom_angle_site_symmetry_3
_geom_angle_publ_flag
K1 K1 K1 97.971(17) 5_566 5_565 ?
Zn1 K1 K1 115.715(16) . 5_565 ?
Zn1 K1 K1 146.314(19) . 5_566 ?
O1 K1 K1 109.94(2) 2_656 5_565 ?
O1 K1 K1 109.94(2) 5_666 5_565 ?
O1 K1 K1 113.98(2) 5_666 5_566 ?
O1 K1 K1 113.98(2) 2_656 5_566 ?
O1 K1 Zn1 55.90(2) 2_656 . ?
O1 K1 Zn1 55.90(2) 5_666 . ?
O1 K1 O1 110.34(4) 2_656 5_666 ?
O1 K1 O2 58.21(2) 2_656 . ?
O1 K1 O2 58.21(2) 5_666 . ?
O1 K1 O5 144.99(3) 5_666 7_566 ?
O1 K1 O5 144.99(3) 2_656 3_445 ?
O1 K1 O5 80.18(3) 5_666 3_445 ?
O1 K1 O5 80.18(3) 2_656 7_566 ?
O1 K1 O6 138.92(3) 5_666 3_455 ?
O1 K1 O6 138.92(3) 2_656 7 ?
O1 K1 O6 78.58(3) 5_666 7 ?
O1 K1 O6 78.58(3) 2_656 3_455 ?
O2 K1 K1 112.66(3) . 5_566 ?
O2 K1 K1 149.37(3) . 5_565 ?
O2 K1 Zn1 33.66(3) . . ?
O4 K1 K1 82.62(3) . 5_565 ?
O4 K1 K1 179.40(4) . 5_566 ?
O4 K1 Zn1 33.09(3) . . ?
O4 K1 O1 65.76(3) . 2_656 ?
O4 K1 O1 65.76(3) . 5_666 ?
O4 K1 O2 66.75(4) . . ?
O4 K1 O5 142.93(2) . 3_445 ?
O4 K1 O5 142.93(2) . 7_566 ?
O4 K1 O6 84.00(3) . 7 ?
O4 K1 O6 84.00(3) . 3_455 ?
O5 K1 K1 96.353(14) 3_445 5_565 ?
O5 K1 K1 37.07(2) 7_566 5_566 ?
O5 K1 K1 96.353(14) 7_566 5_565 ?
O5 K1 K1 37.07(2) 3_445 5_566 ?
O5 K1 Zn1 131.602(19) 3_445 . ?
O5 K1 Zn1 131.602(19) 7_566 . ?
O5 K1 O2 107.90(3) 3_445 . ?
O5 K1 O2 107.90(3) 7_566 . ?
O5 K1 O5 74.13(5) 3_445 7_566 ?
O5 K1 O6 74.97(2) 3_445 7 ?
O5 K1 O6 74.97(2) 7_566 3_455 ?
O5 K1 O6 116.08(2) 7_566 7 ?
O5 K1 O6 116.08(2) 3_445 3_455 ?
O6 K1 K1 96.488(14) 7 5_566 ?
O6 K1 K1 96.488(14) 3_455 5_566 ?
O6 K1 K1 35.44(2) 3_455 5_565 ?
O6 K1 K1 35.44(2) 7 5_565 ?
O6 K1 Zn1 110.702(13) 7 . ?
O6 K1 Zn1 110.702(13) 3_455 . ?
O6 K1 O2 134.51(3) 3_455 . ?
O6 K1 O2 134.51(3) 7 . ?
O6 K1 O6 70.88(5) 7 3_455 ?
K1 Zn1 K1 180.0 5_666 . ?
O2 Zn1 K1 131.20(4) 5_666 . ?
O2 Zn1 K1 131.20(4) . 5_666 ?
O2 Zn1 K1 48.80(4) 5_666 5_666 ?
O2 Zn1 K1 48.80(4) . . ?
O2 Zn1 O2 180.0 . 5_666 ?
O2 Zn1 N1 90.0 5_666 5_666 ?
O2 Zn1 N1 90.0 . . ?
O2 Zn1 N1 90.0 5_666 . ?
O2 Zn1 N1 90.0 . 5_666 ?
O4 Zn1 K1 45.08(4) . . ?
O4 Zn1 K1 134.92(4) . 5_666 ?
O4 Zn1 K1 45.08(4) 5_666 5_666 ?
O4 Zn1 K1 134.92(4) 5_666 . ?
O4 Zn1 O2 86.12(6) 5_666 . ?
O4 Zn1 O2 93.88(6) . . ?
O4 Zn1 O2 93.88(6) 5_666 5_666 ?
O4 Zn1 O2 86.12(6) . 5_666 ?
O4 Zn1 O4 179.999(1) . 5_666 ?
O4 Zn1 N1 90.0 . . ?
O4 Zn1 N1 90.0 5_666 . ?
O4 Zn1 N1 90.0 . 5_666 ?
O4 Zn1 N1 90.0 5_666 5_666 ?
N1 Zn1 K1 90.0 . 5_666 ?
N1 Zn1 K1 90.0 5_666 . ?
N1 Zn1 K1 90.0 . . ?
N1 Zn1 K1 90.0 5_666 5_666 ?
N1 Zn1 N1 180.0 5_666 . ?
O1 C1 N1 123.15(13) . . ?
O1 C1 N3 117.75(12) . . ?
N1 C1 N3 119.09(12) . . ?
O3 C2 N2 121.84(13) . . ?
O3 C2 N4 118.36(12) . . ?
N2 C2 N4 119.80(12) . . ?
O5 C3 N3 123.34(8) . . ?
O5 C3 N3 123.34(8) . 2_656 ?
N3 C3 N3 113.32(16) . 2_656 ?
O6 C4 N4 123.11(8) . . ?
O6 C4 N4 123.11(8) . 2_655 ?
N4 C4 N4 113.78(17) . 2_655 ?
C1 O1 K1 148.10(9) . 5_666 ?
K1 O2 H2 111.8(14) . . ?
Zn1 O2 K1 97.55(5) . . ?
Zn1 O2 H2 110.8(14) . . ?
K1 O4 H4 114.3(15) . . ?
Zn1 O4 K1 101.83(6) . . ?
Zn1 O4 H4 111.0(17) . . ?
K1 O5 K1 105.87(5) 3 7_566 ?
C3 O5 K1 127.07(2) . 3 ?
C3 O5 K1 127.07(2) . 7_566 ?
K1 O6 K1 109.13(5) 7 3_545 ?
C4 O6 K1 125.44(2) . 7 ?
C4 O6 K1 125.44(2) . 3_545 ?
C1 N1 Zn1 120.54(8) 2_656 . ?
C1 N1 Zn1 120.54(8) . . ?
C1 N1 C1 118.92(16) 2_656 . ?
C2 N2 C2 118.84(17) 2_655 . ?
C1 N3 H3 117.6 . . ?
C3 N3 C1 124.77(12) . . ?
C3 N3 H3 117.6 . . ?
C2 N4 H4A 118.1 . . ?
C4 N4 C2 123.89(12) . . ?
C4 N4 H4A 118.1 . . ?

loop_
_geom_bond_atom_site_label_1
_geom_bond_atom_site_label_2
_geom_bond_distance
_geom_bond_site_symmetry_2
_geom_bond_publ_flag
K1 K1 4.7090(10) 5_565 ?
K1 K1 4.5520(9) 5_566 ?
K1 Zn1 3.8518(5) . ?
K1 O1 2.8448(10) 5_666 ?
K1 O1 2.8448(10) 2_656 ?
K1 O2 2.9234(16) . ?
K1 O4 2.7865(16) . ?
K1 O5 2.8523(9) 3_445 ?
K1 O5 2.8523(9) 7_566 ?
K1 O6 2.8899(9) 3_455 ?
K1 O6 2.8899(9) 7 ?
Zn1 K1 3.8518(5) 5_666 ?
Zn1 O2 2.1533(14) 5_666 ?
Zn1 O2 2.1533(14) . ?
Zn1 O4 2.1486(15) . ?
Zn1 O4 2.1486(15) 5_666 ?
Zn1 N1 2.1879(16) 5_666 ?
Zn1 N1 2.1879(16) . ?
C1 O1 1.2311(17) . ?
C1 N1 1.3633(15) . ?
C1 N3 1.3862(18) . ?
C2 O3 1.2425(17) . ?
C2 N2 1.3515(16) . ?
C2 N4 1.3792(19) . ?
C3 O5 1.222(2) . ?
C3 N3 1.3638(15) 2_656 ?
C3 N3 1.3637(15) . ?
C4 O6 1.222(2) . ?
C4 N4 1.3666(16) 2_655 ?
C4 N4 1.3666(16) . ?
O1 K1 2.8447(10) 5_666 ?
O2 H2 0.84(2) . ?
O4 H4 0.83(2) . ?
O5 K1 2.8524(9) 7_566 ?
O5 K1 2.8524(9) 3 ?
O6 K1 2.8899(9) 3_545 ?
O6 K1 2.8899(9) 7 ?
N1 C1 1.3633(15) 2_656 ?
N2 C2 1.3515(16) 2_655 ?
N3 H3 0.8600 . ?
N4 H4A 0.8600 . ?
